data_4105758
loop_
_publ_author_name
'Xin Cui'
'Xue Xu'
'Hongjian Lu'
'Shifa Zhu'
'Lukasz Wojtas'
'X. Peter Zhang'

_publ_section_title
;
 Enantioselective Cyclopropenation of Alkynes with
 Acceptor/Acceptor-Substituted Diazo Reagents via Co(II)-Based
 Metalloradical Catalysis
;
_journal_name_full 'Journal of the American Chemical Society'
_journal_page_first 3304
_journal_page_last 3307
_journal_paper_doi 10.1021/ja111334j
_journal_volume 133
_journal_year 2011
_chemical_absolute_configuration rmad
_chemical_formula_moiety 'C15 H15 N O2'
_chemical_formula_sum 'C15 H15 N O2'
_chemical_formula_weight 241.28
_space_group_crystal_system orthorhombic
_space_group_IT_number 19
_space_group_name_Hall 'P 2ac 2ab'
_space_group_name_H-M_alt 'P 21 21 21'
_atom_sites_solution_hydrogens geom
_atom_sites_solution_primary direct
_atom_sites_solution_secondary difmap
_audit_creation_method SHELXL-97
_cell_angle_alpha 90.00
_cell_angle_beta 90.00
_cell_angle_gamma 90.00
_cell_formula_units_Z 4
_cell_length_a 5.4994(1)
_cell_length_b 11.1420(2)
_cell_length_c 21.8188(4)
_cell_measurement_reflns_used 5403
_cell_measurement_temperature 100(2)
_cell_measurement_theta_max 65.04
_cell_measurement_theta_min 4.05
_cell_volume 1336.93(4)
_computing_cell_refinement 'APEX2 (Bruker, 2010); SAINT (Bruker, 2009)'
_computing_data_collection 'APEX2 (Bruker, 2010)'
_computing_data_reduction 'SAINT (Bruker, 2009);XPREP(Sheldrick,2008)'
_computing_publication_material 'APEX2 (Bruker, 2010)'
_computing_structure_refinement 'SHELXL-97 (Sheldrick, 2008)'
_computing_structure_solution 'SHELXS-97 (Sheldrick, 2008)'
_diffrn_ambient_temperature 100(2)
_diffrn_measured_fraction_theta_full 0.971
_diffrn_measured_fraction_theta_max 0.971
_diffrn_measurement_device_type 'BRUKER SMART APEXII CCD'
_diffrn_measurement_method 'omega scans'
_diffrn_radiation_monochromator graphite
_diffrn_radiation_source 'fine-focus sealed tube'
_diffrn_radiation_type CuK\a
_diffrn_radiation_wavelength 1.54178
_diffrn_reflns_av_R_equivalents 0.0393
_diffrn_reflns_av_sigmaI/netI 0.0306
_diffrn_reflns_limit_h_max 6
_diffrn_reflns_limit_h_min -5
_diffrn_reflns_limit_k_max 12
_diffrn_reflns_limit_k_min -13
_diffrn_reflns_limit_l_max 25
_diffrn_reflns_limit_l_min -25
_diffrn_reflns_number 10358
_diffrn_reflns_theta_full 65.94
_diffrn_reflns_theta_max 65.94
_diffrn_reflns_theta_min 4.05
_exptl_absorpt_coefficient_mu 0.640
_exptl_absorpt_correction_T_max 0.9748
_exptl_absorpt_correction_T_min 0.8827
_exptl_absorpt_correction_type multi-scan
_exptl_absorpt_process_details 'SADABS; (Sheldrick, 2003)'
_exptl_crystal_colour colorless
_exptl_crystal_density_diffrn 1.199
_exptl_crystal_description plate
_exptl_crystal_F_000 512
_exptl_crystal_size_max 0.20
_exptl_crystal_size_mid 0.07
_exptl_crystal_size_min 0.04
_refine_diff_density_max 0.134
_refine_diff_density_min -0.170
_refine_diff_density_rms 0.034
_refine_ls_abs_structure_details 'Flack H D (1983), Acta Cryst. A39, 876-881'
_refine_ls_abs_structure_Flack 0.3(2)
_refine_ls_extinction_method none
_refine_ls_goodness_of_fit_ref 1.072
_refine_ls_hydrogen_treatment mixed
_refine_ls_matrix_type full
_refine_ls_number_parameters 170
_refine_ls_number_reflns 2255
_refine_ls_number_restraints 0
_refine_ls_restrained_S_all 1.072
_refine_ls_R_factor_all 0.0347
_refine_ls_R_factor_gt 0.0329
_refine_ls_shift/su_max 0.000
_refine_ls_shift/su_mean 0.000
_refine_ls_structure_factor_coef Fsqd
_refine_ls_weighting_details 'calc w=1/[\s^2^(Fo^2^)+(0.0500P)^2^+0.1537P] where P=(Fo^2^+2Fc^2^)/3'
_refine_ls_weighting_scheme calc
_refine_ls_wR_factor_gt 0.0827
_refine_ls_wR_factor_ref 0.0840
_reflns_number_gt 2153
_reflns_number_total 2255
_reflns_threshold_expression >2sigma(I)
_cod_data_source_file ja111334j_si_002.cif
_cod_data_source_block 3af
_cod_database_code 4105758

loop_
_space_group_symop_id
_space_group_symop_operation_xyz
1 'x, y, z'
2 '-x+1/2, -y, z+1/2'
3 'x+1/2, -y+1/2, -z'
4 '-x, y+1/2, -z+1/2'

loop_
_atom_site_label
_atom_site_type_symbol
_atom_site_fract_x
_atom_site_fract_y
_atom_site_fract_z
_atom_site_U_iso_or_equiv
_atom_site_adp_type
_atom_site_occupancy
_atom_site_symmetry_multiplicity
_atom_site_calc_flag
_atom_site_refinement_flags
C1 C -0.1233(3) 1.05731(14) 0.46533(7) 0.0277(3) Uani 1 1 d .
H1 H -0.1336 1.0485 0.4221 0.033 Uiso 1 1 calc R
N1 N 0.4844(3) 1.03891(12) 0.33216(6) 0.0309(3) Uani 1 1 d .
O1 O -0.0197(2) 0.72322(10) 0.40284(5) 0.0334(3) Uani 1 1 d .
C2 C -0.2847(3) 1.13138(15) 0.49575(8) 0.0337(4) Uani 1 1 d .
H2 H -0.4059 1.1736 0.4734 0.040 Uiso 1 1 calc R
O2 O 0.11582(19) 0.79285(9) 0.31142(4) 0.0221(2) Uani 1 1 d .
C3 C -0.2696(3) 1.14398(16) 0.55871(8) 0.0367(4) Uani 1 1 d .
H3 H -0.3813 1.1946 0.5796 0.044 Uiso 1 1 calc R
C4 C -0.0923(4) 1.08306(16) 0.59157(7) 0.0359(4) Uani 1 1 d .
H4 H -0.0823 1.0926 0.6348 0.043 Uiso 1 1 calc R
C5 C 0.0697(3) 1.00865(14) 0.56175(7) 0.0304(4) Uani 1 1 d .
H5 H 0.1904 0.9667 0.5843 0.036 Uiso 1 1 calc R
C6 C 0.0554(3) 0.99531(13) 0.49826(6) 0.0250(3) Uani 1 1 d .
C7 C 0.2227(3) 0.91761(13) 0.46620(6) 0.0239(3) Uani 1 1 d .
C8 C 0.4021(3) 0.84546(14) 0.46018(6) 0.0257(3) Uani 1 1 d .
H8 H 0.534(4) 0.7984(18) 0.4715(9) 0.040(5) Uiso 1 1 d .
C9 C 0.2739(3) 0.87902(12) 0.40084(6) 0.0232(3) Uani 1 1 d .
C10 C 0.1048(3) 0.78879(13) 0.37200(6) 0.0228(3) Uani 1 1 d .
C11 C -0.0365(3) 0.71118(13) 0.27310(6) 0.0236(3) Uani 1 1 d .
C12 C -0.3020(3) 0.73700(15) 0.28490(7) 0.0319(4) Uani 1 1 d .
H12A H -0.3335 0.8227 0.2787 0.048 Uiso 1 1 calc R
H12B H -0.3426 0.7150 0.3272 0.048 Uiso 1 1 calc R
H12C H -0.4020 0.6900 0.2565 0.048 Uiso 1 1 calc R
C13 C 0.0318(3) 0.58153(13) 0.28558(7) 0.0279(3) Uani 1 1 d .
H13A H -0.0087 0.5612 0.3281 0.042 Uiso 1 1 calc R
H13B H 0.2067 0.5707 0.2790 0.042 Uiso 1 1 calc R
H13C H -0.0586 0.5289 0.2577 0.042 Uiso 1 1 calc R
C14 C 0.0341(3) 0.74542(13) 0.20828(7) 0.0275(3) Uani 1 1 d .
H14A H 0.2088 0.7324 0.2025 0.041 Uiso 1 1 calc R
H14B H -0.0041 0.8302 0.2013 0.041 Uiso 1 1 calc R
H14C H -0.0568 0.6958 0.1791 0.041 Uiso 1 1 calc R
C15 C 0.3898(3) 0.96612(13) 0.36080(6) 0.0226(3) Uani 1 1 d .

loop_
_atom_site_aniso_label
_atom_site_aniso_U_11
_atom_site_aniso_U_22
_atom_site_aniso_U_33
_atom_site_aniso_U_23
_atom_site_aniso_U_13
_atom_site_aniso_U_12
C1 0.0304(9) 0.0293(8) 0.0235(7) 0.0005(6) -0.0012(6) -0.0037(6)
N1 0.0358(8) 0.0308(7) 0.0261(7) 0.0057(6) -0.0015(6) -0.0041(6)
O1 0.0438(7) 0.0335(6) 0.0228(5) -0.0018(5) 0.0042(5) -0.0132(5)
C2 0.0318(9) 0.0315(8) 0.0378(9) 0.0007(7) 0.0002(7) 0.0014(7)
O2 0.0254(6) 0.0228(5) 0.0180(5) -0.0012(4) -0.0007(4) -0.0006(4)
C3 0.0397(10) 0.0333(8) 0.0373(9) -0.0057(7) 0.0109(8) 0.0007(8)
C4 0.0475(11) 0.0364(9) 0.0239(8) -0.0044(7) 0.0064(7) -0.0009(8)
C5 0.0378(10) 0.0313(8) 0.0220(7) 0.0003(6) 0.0011(6) -0.0019(7)
C6 0.0288(9) 0.0234(7) 0.0229(7) -0.0001(6) 0.0006(6) -0.0045(6)
C7 0.0300(8) 0.0244(7) 0.0172(7) 0.0014(6) -0.0017(6) -0.0053(6)
C8 0.0313(9) 0.0256(7) 0.0202(7) 0.0027(6) -0.0024(6) -0.0012(7)
C9 0.0274(8) 0.0237(7) 0.0185(7) 0.0004(5) -0.0004(6) -0.0004(6)
C10 0.0271(8) 0.0215(7) 0.0200(7) -0.0001(6) 0.0007(6) 0.0006(6)
C11 0.0258(8) 0.0233(7) 0.0216(7) -0.0055(6) -0.0030(6) -0.0017(6)
C12 0.0263(9) 0.0362(9) 0.0332(8) -0.0095(7) -0.0015(6) 0.0007(7)
C13 0.0352(9) 0.0243(7) 0.0242(7) -0.0008(6) 0.0007(6) -0.0010(6)
C14 0.0347(9) 0.0241(7) 0.0236(7) -0.0025(6) -0.0038(6) 0.0008(6)
C15 0.0234(8) 0.0255(8) 0.0190(7) -0.0028(6) -0.0037(6) 0.0024(6)

loop_
_atom_type_symbol
_atom_type_description
_atom_type_scat_dispersion_real
_atom_type_scat_dispersion_imag
_atom_type_scat_source
C C 0.0181 0.0091 'International Tables Vol C Tables 4.2.6.8 and 6.1.1.4'
H H 0.0000 0.0000 'International Tables Vol C Tables 4.2.6.8 and 6.1.1.4'
N N 0.0311 0.0180 'International Tables Vol C Tables 4.2.6.8 and 6.1.1.4'
O O 0.0492 0.0322 'International Tables Vol C Tables 4.2.6.8 and 6.1.1.4'

loop_
_geom_angle_atom_site_label_1
_geom_angle_atom_site_label_2
_geom_angle_atom_site_label_3
_geom_angle
C2 C1 C6 119.93(14)
C2 C1 H1 120.0
C6 C1 H1 120.0
C1 C2 C3 119.95(16)
C1 C2 H2 120.0
C3 C2 H2 120.0
C10 O2 C11 120.85(11)
C2 C3 C4 120.36(15)
C2 C3 H3 119.8
C4 C3 H3 119.8
C5 C4 C3 120.25(15)
C5 C4 H4 119.9
C3 C4 H4 119.9
C4 C5 C6 119.72(15)
C4 C5 H5 120.1
C6 C5 H5 120.1
C5 C6 C1 119.78(14)
C5 C6 C7 120.58(14)
C1 C6 C7 119.64(13)
C8 C7 C6 156.61(15)
C8 C7 C9 65.29(11)
C6 C7 C9 138.07(14)
C7 C8 C9 64.88(11)
C7 C8 H8 158.4(12)
C9 C8 H8 136.7(12)
C15 C9 C10 117.72(12)
C15 C9 C7 117.23(13)
C10 C9 C7 117.88(12)
C15 C9 C8 118.20(13)
C10 C9 C8 118.52(12)
C7 C9 C8 49.83(10)
O1 C10 O2 127.11(13)
O1 C10 C9 121.42(12)
O2 C10 C9 111.47(12)
O2 C11 C12 109.32(11)
O2 C11 C14 103.04(12)
C12 C11 C14 111.02(13)
O2 C11 C13 109.94(12)
C12 C11 C13 112.95(14)
C14 C11 C13 110.12(12)
C11 C12 H12A 109.5
C11 C12 H12B 109.5
H12A C12 H12B 109.5
C11 C12 H12C 109.5
H12A C12 H12C 109.5
H12B C12 H12C 109.5
C11 C13 H13A 109.5
C11 C13 H13B 109.5
H13A C13 H13B 109.5
C11 C13 H13C 109.5
H13A C13 H13C 109.5
H13B C13 H13C 109.5
C11 C14 H14A 109.5
C11 C14 H14B 109.5
H14A C14 H14B 109.5
C11 C14 H14C 109.5
H14A C14 H14C 109.5
H14B C14 H14C 109.5
N1 C15 C9 175.98(15)

loop_
_geom_bond_atom_site_label_1
_geom_bond_atom_site_label_2
_geom_bond_distance
C1 C2 1.382(2)
C1 C6 1.400(2)
C1 H1 0.9500
N1 C15 1.148(2)
O1 C10 1.2063(18)
C2 C3 1.383(2)
C2 H2 0.9500
O2 C10 1.3239(17)
O2 C11 1.4928(17)
C3 C4 1.388(3)
C3 H3 0.9500
C4 C5 1.380(2)
C4 H4 0.9500
C5 C6 1.395(2)
C5 H5 0.9500
C6 C7 1.444(2)
C7 C8 1.279(2)
C7 C9 1.516(2)
C8 C9 1.521(2)
C8 H8 0.93(2)
C9 C15 1.453(2)
C9 C10 1.507(2)
C11 C12 1.510(2)
C11 C14 1.515(2)
C11 C13 1.517(2)
C12 H12A 0.9800
C12 H12B 0.9800
C12 H12C 0.9800
C13 H13A 0.9800
C13 H13B 0.9800
C13 H13C 0.9800
C14 H14A 0.9800
C14 H14B 0.9800
C14 H14C 0.9800

loop_
_geom_torsion_atom_site_label_1
_geom_torsion_atom_site_label_2
_geom_torsion_atom_site_label_3
_geom_torsion_atom_site_label_4
_geom_torsion
C6 C1 C2 C3 -0.1(2)
C1 C2 C3 C4 0.3(3)
C2 C3 C4 C5 -0.5(3)
C3 C4 C5 C6 0.3(3)
C4 C5 C6 C1 -0.1(2)
C4 C5 C6 C7 -179.83(15)
C2 C1 C6 C5 0.0(2)
C2 C1 C6 C7 179.71(15)
C5 C6 C7 C8 -2.5(4)
C1 C6 C7 C8 177.8(3)
C5 C6 C7 C9 -179.07(17)
C1 C6 C7 C9 1.2(3)
C6 C7 C8 C9 -177.5(4)
C8 C7 C9 C15 -105.13(16)
C6 C7 C9 C15 73.4(2)
C8 C7 C9 C10 105.08(15)
C6 C7 C9 C10 -76.4(2)
C6 C7 C9 C8 178.5(2)
C7 C8 C9 C15 103.12(15)
C7 C8 C9 C10 -103.76(15)
C11 O2 C10 O1 0.3(2)
C11 O2 C10 C9 180.00(12)
C15 C9 C10 O1 -171.10(14)
C7 C9 C10 O1 -21.5(2)
C8 C9 C10 O1 35.6(2)
C15 C9 C10 O2 9.15(19)
C7 C9 C10 O2 158.80(13)
C8 C9 C10 O2 -144.10(13)
C10 O2 C11 C12 62.23(17)
C10 O2 C11 C14 -179.65(12)
C10 O2 C11 C13 -62.28(17)

loop_
_cod_changelog_entry_id
_cod_changelog_entry_author
_cod_changelog_entry_date
_cod_changelog_entry_text
1 'Vaitkus, Antanas' 2022-02-17T14:10:22+02:00 'Updated space group information.'
